data_2212752
loop_
_publ_author_name
'Arslan, Hakan'
'VanDerveer, Don'
'Ya\,sar, Sedat'
'\"Ozdemir, \.Ismail'
'\,Cetinkaya, Bekir'

_publ_section_title Dichlorido[1-(2-methylbenzyl)-3-(2,4,6-trimethylbenzyl)imidazolidin-2-ylidene]ruthenium(II)
_journal_coeditor_code AT2232
_journal_issue 4
_journal_name_full 'Acta Crystallographica Section E'
_journal_page_first m1001
_journal_page_last m1003
_journal_paper_doi 10.1107/S160053680701032X
_journal_volume 63
_journal_year 2007
_chemical_formula_iupac '[Ru Cl2 (C21 H26 N2)]'
_chemical_formula_moiety 'C21 H26 Cl2 N2 Ru'
_chemical_formula_sum 'C21 H26 Cl2 N2 Ru'
_chemical_formula_weight 478.41
_chemical_name_systematic
;
Dichloro[1-(2-methylbenzyl)-3-(2,4,6-trimethylbenzyl)imidazolidin-2-
ylidene]ruthenium
;
_space_group_IT_number 2
_symmetry_cell_setting triclinic
_symmetry_space_group_name_Hall '-P 1'
_symmetry_space_group_name_H-M 'P -1'
_atom_sites_solution_hydrogens geom
_atom_sites_solution_primary direct
_atom_sites_solution_secondary difmap
_audit_creation_method SHELXL97
_cell_angle_alpha 103.39(3)
_cell_angle_beta 96.55(3)
_cell_angle_gamma 95.57(3)
_cell_formula_units_Z 2
_cell_length_a 7.6761(15)
_cell_length_b 11.228(2)
_cell_length_c 12.236(2)
_cell_measurement_reflns_used 4728
_cell_measurement_temperature 183(2)
_cell_measurement_theta_max 26.0212
_cell_measurement_theta_min 2.9867
_cell_volume 1010.9(4)
_computing_cell_refinement CrystalClear
_computing_data_collection 'CrystalClear (Rigaku/MSC, 2001)'
_computing_data_reduction CrystalClear
_computing_molecular_graphics SHELXTL
_computing_publication_material SHELXTL
_computing_structure_refinement SHELXTL
_computing_structure_solution 'SHELXTL (Bruker, 2000)'
_diffrn_ambient_temperature 183(2)
_diffrn_detector_area_resol_mean 14.6199
_diffrn_measured_fraction_theta_full 0.990
_diffrn_measured_fraction_theta_max 0.990
_diffrn_measurement_device 'Mercury CCD (2x2 bin mode)'
_diffrn_measurement_device_type 'Rigaku Mercury CCD area-detector'
_diffrn_measurement_method \w
_diffrn_radiation_monochromator 'Graphite monochromator'
_diffrn_radiation_source 'Sealed tube'
_diffrn_radiation_type MoK\a
_diffrn_radiation_wavelength 0.71073
_diffrn_reflns_av_R_equivalents 0.0413
_diffrn_reflns_av_sigmaI/netI 0.0406
_diffrn_reflns_limit_h_max 9
_diffrn_reflns_limit_h_min -9
_diffrn_reflns_limit_k_max 13
_diffrn_reflns_limit_k_min -13
_diffrn_reflns_limit_l_max 14
_diffrn_reflns_limit_l_min -14
_diffrn_reflns_number 8643
_diffrn_reflns_reduction_process 'Lp corrections applied'
_diffrn_reflns_theta_full 25.10
_diffrn_reflns_theta_max 25.10
_diffrn_reflns_theta_min 2.99
_diffrn_standards_decay_% 0
_diffrn_standards_number 0
_exptl_absorpt_coefficient_mu 1.047
_exptl_absorpt_correction_T_max 0.9025
_exptl_absorpt_correction_T_min 0.7043
_exptl_absorpt_correction_type multi-scan
_exptl_absorpt_process_details '(REQAB; Rigaku/MSC, 1999)'
_exptl_crystal_colour red
_exptl_crystal_density_diffrn 1.572
_exptl_crystal_density_method 'not measured'
_exptl_crystal_description prism
_exptl_crystal_F_000 488
_exptl_crystal_size_max 0.36
_exptl_crystal_size_mid 0.19
_exptl_crystal_size_min 0.10
_refine_diff_density_max 0.832
_refine_diff_density_min -0.562
_refine_ls_extinction_method none
_refine_ls_goodness_of_fit_ref 1.108
_refine_ls_hydrogen_treatment constr
_refine_ls_matrix_type full
_refine_ls_number_parameters 239
_refine_ls_number_reflns 3567
_refine_ls_number_restraints 0
_refine_ls_restrained_S_all 1.108
_refine_ls_R_factor_all 0.0511
_refine_ls_R_factor_gt 0.0415
_refine_ls_shift/su_max 0.001
_refine_ls_shift/su_mean 0.000
_refine_ls_structure_factor_coef Fsqd
_refine_ls_weighting_details 'calc w = 1/[\s^2^(Fo^2^)+(0.0199P)^2^+3.385P] where P=(Fo^2^+2Fc^2^)/3'
_refine_ls_weighting_scheme calc
_refine_ls_wR_factor_gt 0.0830
_refine_ls_wR_factor_ref 0.0863
_reflns_number_gt 3172
_reflns_number_total 3567
_reflns_threshold_expression I>2\s(I)
_cod_data_source_file at2232.cif
_cod_data_source_block I
_cod_database_code 2212752
_cod_database_fobs_code 2212752

loop_
_symmetry_equiv_pos_as_xyz
'x, y, z'
'-x, -y, -z'

loop_
_atom_site_type_symbol
_atom_site_label
_atom_site_fract_x
_atom_site_fract_y
_atom_site_fract_z
_atom_site_U_iso_or_equiv
_atom_site_adp_type
_atom_site_calc_flag
_atom_site_refinement_flags
_atom_site_occupancy
C C1 -0.7144(6) 0.4823(4) 0.3280(5) 0.0325(11) Uani d . 1
H H1A -0.7718 0.5173 0.3914 0.039 Uiso calc R 1
H H1B -0.7761 0.4958 0.2600 0.039 Uiso calc R 1
C C2 -0.5207(6) 0.5348(4) 0.3458(5) 0.0337(11) Uani d . 1
H H2A -0.5002 0.5926 0.3004 0.040 Uiso calc R 1
H H2B -0.4804 0.5748 0.4241 0.040 Uiso calc R 1
C C3 -0.5406(5) 0.3191(4) 0.3003(4) 0.0207(9) Uani d . 1
C C4 -0.8569(5) 0.2590(4) 0.3036(4) 0.0258(10) Uani d . 1
H H4A -0.9442 0.2674 0.2441 0.031 Uiso calc R 1
H H4B -0.9087 0.2690 0.3724 0.031 Uiso calc R 1
C C5 -0.7931(5) 0.1334(4) 0.2732(4) 0.0226(9) Uani d . 1
C C6 -0.7385(6) 0.0743(4) 0.3605(4) 0.0251(10) Uani d . 1
C C7 -0.6409(6) -0.0286(4) 0.3319(4) 0.0233(9) Uani d . 1
H H7 -0.6040 -0.0692 0.3899 0.028 Uiso calc R 1
C C8 -0.5971(6) -0.0721(4) 0.2235(4) 0.0232(9) Uani d . 1
C C9 -0.6590(6) -0.0114(4) 0.1387(4) 0.0235(9) Uani d . 1
H H9 -0.6273 -0.0386 0.0642 0.028 Uiso calc R 1
C C10 -0.7633(5) 0.0853(4) 0.1576(4) 0.0224(9) Uani d . 1
C C11 -0.7777(7) 0.1168(5) 0.4799(4) 0.0324(11) Uani d . 1
H H11A -0.7105 0.1957 0.5151 0.049 Uiso calc R 1
H H11B -0.7461 0.0580 0.5221 0.049 Uiso calc R 1
H H11C -0.9015 0.1237 0.4787 0.049 Uiso calc R 1
C C12 -0.4843(7) -0.1731(4) 0.1978(4) 0.0339(11) Uani d . 1
H H12A -0.4095 -0.1748 0.2657 0.051 Uiso calc R 1
H H12B -0.4127 -0.1588 0.1416 0.051 Uiso calc R 1
H H12C -0.5582 -0.2507 0.1694 0.051 Uiso calc R 1
C C13 -0.8261(6) 0.1422(5) 0.0638(4) 0.0301(10) Uani d . 1
H H13A -0.7773 0.1062 -0.0032 0.045 Uiso calc R 1
H H13B -0.7885 0.2295 0.0859 0.045 Uiso calc R 1
H H13C -0.9528 0.1275 0.0484 0.045 Uiso calc R 1
C C14 -0.2426(5) 0.4341(4) 0.3156(4) 0.0230(9) Uani d . 1
H H14A -0.2095 0.3558 0.2794 0.028 Uiso calc R 1
H H14B -0.1910 0.4542 0.3939 0.028 Uiso calc R 1
C C15 -0.1701(5) 0.5319(4) 0.2597(4) 0.0225(9) Uani d . 1
C C16 -0.0688(6) 0.6392(4) 0.3286(4) 0.0245(9) Uani d . 1
H H16 -0.0495 0.6492 0.4092 0.029 Uiso calc R 1
C C17 0.0040(6) 0.7310(4) 0.2831(4) 0.0309(11) Uani d . 1
H H17 0.0720 0.8041 0.3319 0.037 Uiso calc R 1
C C18 -0.0215(7) 0.7172(5) 0.1677(5) 0.0407(13) Uani d . 1
H H18 0.0297 0.7800 0.1351 0.049 Uiso calc R 1
C C19 -0.1224(7) 0.6114(5) 0.0985(4) 0.0419(13) Uani d . 1
H H19 -0.1409 0.6025 0.0179 0.050 Uiso calc R 1
C C20 -0.1974(7) 0.5179(5) 0.1429(4) 0.0348(11) Uani d . 1
C C21 -0.3081(9) 0.4048(5) 0.0634(5) 0.0546(17) Uani d . 1
H H21A -0.2704 0.3316 0.0811 0.082 Uiso calc R 1
H H21B -0.2934 0.4041 -0.0136 0.082 Uiso calc R 1
H H21C -0.4304 0.4073 0.0724 0.082 Uiso calc R 1
Cl Cl1 -0.31489(15) 0.20395(10) 0.45520(9) 0.0295(3) Uani d . 1
Cl Cl2 -0.26725(15) 0.12511(10) 0.17609(10) 0.0318(3) Uani d . 1
N N1 -0.7034(5) 0.3510(3) 0.3183(3) 0.0266(8) Uani d . 1
N N2 -0.4334(5) 0.4241(3) 0.3086(3) 0.0221(8) Uani d . 1
Ru Ru1 -0.51818(4) 0.13564(3) 0.28039(3) 0.01787(11) Uani d . 1

loop_
_atom_site_aniso_label
_atom_site_aniso_U_11
_atom_site_aniso_U_22
_atom_site_aniso_U_33
_atom_site_aniso_U_12
_atom_site_aniso_U_13
_atom_site_aniso_U_23
C1 0.025(2) 0.023(2) 0.049(3) 0.009(2) 0.006(2) 0.007(2)
C2 0.031(3) 0.018(2) 0.053(3) 0.0055(19) 0.011(2) 0.007(2)
C3 0.016(2) 0.025(2) 0.021(2) 0.0007(17) 0.0003(17) 0.0079(18)
C4 0.014(2) 0.028(2) 0.034(3) -0.0003(18) 0.0032(18) 0.006(2)
C5 0.016(2) 0.026(2) 0.024(2) -0.0034(18) 0.0055(17) 0.0037(19)
C6 0.020(2) 0.026(2) 0.028(2) -0.0084(18) 0.0036(18) 0.0060(19)
C7 0.023(2) 0.021(2) 0.024(2) -0.0041(18) -0.0020(18) 0.0074(18)
C8 0.024(2) 0.017(2) 0.025(2) -0.0049(17) 0.0036(18) 0.0001(17)
C9 0.021(2) 0.023(2) 0.023(2) -0.0045(18) 0.0019(18) 0.0019(18)
C10 0.013(2) 0.025(2) 0.027(2) -0.0067(17) -0.0029(17) 0.0068(19)
C11 0.035(3) 0.034(3) 0.026(2) -0.002(2) 0.006(2) 0.005(2)
C12 0.044(3) 0.023(2) 0.032(3) 0.003(2) 0.001(2) 0.004(2)
C13 0.023(2) 0.038(3) 0.029(3) 0.002(2) -0.0021(19) 0.011(2)
C14 0.019(2) 0.020(2) 0.032(2) 0.0018(17) 0.0040(18) 0.0094(19)
C15 0.019(2) 0.019(2) 0.028(2) -0.0023(17) -0.0022(18) 0.0070(18)
C16 0.019(2) 0.023(2) 0.030(2) 0.0016(18) 0.0022(18) 0.0033(19)
C17 0.025(2) 0.023(2) 0.043(3) -0.0068(19) -0.003(2) 0.010(2)
C18 0.037(3) 0.035(3) 0.052(3) -0.007(2) 0.005(3) 0.021(3)
C19 0.050(3) 0.047(3) 0.028(3) -0.007(3) 0.001(2) 0.016(2)
C20 0.036(3) 0.031(3) 0.033(3) -0.005(2) -0.002(2) 0.006(2)
C21 0.075(4) 0.044(3) 0.031(3) -0.024(3) -0.014(3) 0.005(3)
Cl1 0.0311(6) 0.0266(6) 0.0274(6) -0.0049(5) -0.0091(5) 0.0098(5)
Cl2 0.0226(6) 0.0283(6) 0.0402(7) -0.0027(5) 0.0142(5) -0.0024(5)
N1 0.0178(18) 0.0183(19) 0.043(2) 0.0033(15) 0.0034(17) 0.0070(17)
N2 0.0185(18) 0.0139(17) 0.035(2) 0.0036(14) 0.0038(16) 0.0069(15)
Ru1 0.01593(18) 0.01705(18) 0.02010(18) -0.00041(12) 0.00196(13) 0.00481(13)

loop_
_atom_type_symbol
_atom_type_description
_atom_type_scat_dispersion_real
_atom_type_scat_dispersion_imag
_atom_type_scat_source
C C 0.0033 0.0016 'International Tables Vol C Tables 4.2.6.8 and 6.1.1.4'
H H 0.0000 0.0000 'International Tables Vol C Tables 4.2.6.8 and 6.1.1.4'
N N 0.0061 0.0033 'International Tables Vol C Tables 4.2.6.8 and 6.1.1.4'
Cl Cl 0.1484 0.1585 'International Tables Vol C Tables 4.2.6.8 and 6.1.1.4'
Ru Ru -1.2594 0.8363 'International Tables Vol C Tables 4.2.6.8 and 6.1.1.4'

loop_
_geom_angle_atom_site_label_1
_geom_angle_atom_site_label_2
_geom_angle_atom_site_label_3
_geom_angle
_geom_angle_publ_flag
C3 Ru1 C5 79.12(17) yes
C3 Ru1 C6 101.99(17) yes
C3 Ru1 C7 139.53(16) yes
C3 Ru1 C8 158.41(16) yes
C3 Ru1 C9 124.44(16) yes
C3 Ru1 C10 90.87(16) yes
C3 Ru1 Cl1 84.56(12) yes
C3 Ru1 Cl2 98.51(12) yes
N1 C3 Ru1 115.0(3) yes
N2 C3 Ru1 137.5(3) yes
C5 Ru1 C6 38.89(16) ?
C5 Ru1 C9 68.79(17) ?
C6 Ru1 C9 80.26(16) ?
C5 Ru1 C10 39.11(16) ?
C6 Ru1 C10 69.47(16) ?
C9 Ru1 C10 37.19(16) ?
C5 Ru1 C7 68.72(16) ?
C6 Ru1 C7 37.84(16) ?
C9 Ru1 C7 65.71(16) ?
C10 Ru1 C7 79.59(16) ?
C5 Ru1 C8 81.63(17) ?
C6 Ru1 C8 67.76(16) ?
C9 Ru1 C8 37.30(16) ?
C10 Ru1 C8 67.90(16) ?
C7 Ru1 C8 35.96(15) ?
C5 Ru1 Cl1 123.23(12) ?
C6 Ru1 Cl1 94.73(12) ?
C9 Ru1 Cl1 151.00(12) ?
C10 Ru1 Cl1 162.32(12) ?
C7 Ru1 Cl1 92.84(12) ?
C8 Ru1 Cl1 114.43(12) ?
C5 Ru1 Cl2 146.87(12) ?
C6 Ru1 Cl2 159.41(12) ?
C9 Ru1 Cl2 86.67(12) ?
C10 Ru1 Cl2 108.59(12) ?
C7 Ru1 Cl2 121.86(12) ?
C8 Ru1 Cl2 92.26(12) ?
Cl1 Ru1 Cl2 89.00(5) ?
C3 N1 C4 122.0(3) ?
C3 N1 C1 112.9(4) ?
C4 N1 C1 123.7(3) ?
C3 N2 C14 125.0(3) ?
C3 N2 C2 112.2(4) ?
C14 N2 C2 120.3(3) ?
N1 C1 C2 101.8(3) ?
N1 C1 H1A 111.4 ?
C2 C1 H1A 111.4 ?
N1 C1 H1B 111.4 ?
C2 C1 H1B 111.4 ?
H1A C1 H1B 109.3 ?
N2 C2 C1 102.7(4) ?
N2 C2 H2A 111.2 ?
C1 C2 H2A 111.2 ?
N2 C2 H2B 111.2 ?
C1 C2 H2B 111.2 ?
H2A C2 H2B 109.1 ?
N2 C3 N1 107.3(4) ?
N1 C4 C5 107.1(3) ?
N1 C4 H4A 110.3 ?
C5 C4 H4A 110.3 ?
N1 C4 H4B 110.3 ?
C5 C4 H4B 110.3 ?
H4A C4 H4B 108.6 ?
C6 C5 C10 121.1(4) ?
C6 C5 C4 120.0(4) ?
C10 C5 C4 118.2(4) ?
C6 C5 Ru1 73.7(2) ?
C10 C5 Ru1 74.5(2) ?
C4 C5 Ru1 115.4(3) ?
C5 C6 C7 117.9(4) ?
C5 C6 C11 122.5(4) ?
C7 C6 C11 119.6(4) ?
C5 C6 Ru1 67.4(2) ?
C7 C6 Ru1 73.3(2) ?
C11 C6 Ru1 130.1(3) ?
C8 C7 C6 122.9(4) ?
C8 C7 Ru1 73.3(2) ?
C6 C7 Ru1 68.9(2) ?
C8 C7 H7 118.5 ?
C6 C7 H7 118.5 ?
Ru1 C7 H7 132.6 ?
C7 C8 C9 116.8(4) ?
C7 C8 C12 122.0(4) ?
C9 C8 C12 121.2(4) ?
C7 C8 Ru1 70.7(2) ?
C9 C8 Ru1 68.2(2) ?
C12 C8 Ru1 129.7(3) ?
C10 C9 C8 124.2(4) ?
C10 C9 Ru1 72.1(2) ?
C8 C9 Ru1 74.5(2) ?
C10 C9 H9 117.9 ?
C8 C9 H9 117.9 ?
Ru1 C9 H9 127.9 ?
C9 C10 C5 116.7(4) ?
C9 C10 C13 121.0(4) ?
C5 C10 C13 122.1(4) ?
C9 C10 Ru1 70.8(2) ?
C5 C10 Ru1 66.4(2) ?
C13 C10 Ru1 129.6(3) ?
C6 C11 H11A 109.5 ?
C6 C11 H11B 109.5 ?
H11A C11 H11B 109.5 ?
C6 C11 H11C 109.5 ?
H11A C11 H11C 109.5 ?
H11B C11 H11C 109.5 ?
C8 C12 H12A 109.5 ?
C8 C12 H12B 109.5 ?
H12A C12 H12B 109.5 ?
C8 C12 H12C 109.5 ?
H12A C12 H12C 109.5 ?
H12B C12 H12C 109.5 ?
C10 C13 H13A 109.5 ?
C10 C13 H13B 109.5 ?
H13A C13 H13B 109.5 ?
C10 C13 H13C 109.5 ?
H13A C13 H13C 109.5 ?
H13B C13 H13C 109.5 ?
N2 C14 C15 112.0(3) ?
N2 C14 H14A 109.2 ?
C15 C14 H14A 109.2 ?
N2 C14 H14B 109.2 ?
C15 C14 H14B 109.2 ?
H14A C14 H14B 107.9 ?
C20 C15 C16 118.9(4) ?
C20 C15 C14 122.5(4) ?
C16 C15 C14 118.6(4) ?
C17 C16 C15 121.6(4) ?
C17 C16 H16 119.2 ?
C15 C16 H16 119.2 ?
C18 C17 C16 119.7(4) ?
C18 C17 H17 120.2 ?
C16 C17 H17 120.2 ?
C17 C18 C19 119.3(5) ?
C17 C18 H18 120.3 ?
C19 C18 H18 120.3 ?
C18 C19 C20 121.8(5) ?
C18 C19 H19 119.1 ?
C20 C19 H19 119.1 ?
C15 C20 C19 118.6(4) ?
C15 C20 C21 121.8(4) ?
C19 C20 C21 119.6(5) ?
C20 C21 H21A 109.5 ?
C20 C21 H21B 109.5 ?
H21A C21 H21B 109.5 ?
C20 C21 H21C 109.5 ?
H21A C21 H21C 109.5 ?
H21B C21 H21C 109.5 ?

loop_
_geom_bond_atom_site_label_1
_geom_bond_atom_site_label_2
_geom_bond_distance
_geom_bond_publ_flag
C5 C6 1.428(6) yes
C6 C7 1.435(6) yes
C7 C8 1.394(6) yes
C8 C9 1.430(6) yes
C9 C10 1.403(6) yes
C5 C10 1.445(6) yes
Ru1 C3 2.044(4) yes
Ru1 C5 2.100(4) yes
Ru1 C6 2.182(4) yes
Ru1 C7 2.240(4) yes
Ru1 C8 2.273(4) yes
Ru1 C9 2.191(4) yes
Ru1 C10 2.208(4) yes
Ru1 Cl1 2.4177(14) yes
Ru1 Cl2 2.4266(13) yes
N1 C3 1.361(5) ?
N1 C4 1.455(5) ?
N1 C1 1.462(5) ?
N2 C3 1.346(5) ?
N2 C14 1.449(5) ?
N2 C2 1.474(5) ?
C1 C2 1.517(7) ?
C1 H1A 0.9600 ?
C1 H1B 0.9600 ?
C2 H2A 0.9600 ?
C2 H2B 0.9600 ?
C4 C5 1.517(6) ?
C4 H4A 0.9600 ?
C4 H4B 0.9600 ?
C6 C11 1.502(6) ?
C7 H7 0.9600 ?
C8 C12 1.490(6) ?
C9 H9 0.9600 ?
C10 C13 1.494(6) ?
C11 H11A 0.9599 ?
C11 H11B 0.9599 ?
C11 H11C 0.9599 ?
C12 H12A 0.9599 ?
C12 H12B 0.9599 ?
C12 H12C 0.9599 ?
C13 H13A 0.9599 ?
C13 H13B 0.9599 ?
C13 H13C 0.9599 ?
C14 C15 1.516(6) ?
C14 H14A 0.9600 ?
C14 H14B 0.9600 ?
C15 C20 1.391(6) ?
C15 C16 1.402(6) ?
C16 C17 1.381(6) ?
C16 H16 0.9600 ?
C17 C18 1.374(7) ?
C17 H17 0.9600 ?
C18 C19 1.390(7) ?
C18 H18 0.9600 ?
C19 C20 1.396(7) ?
C19 H19 0.9600 ?
C20 C21 1.520(7) ?
C21 H21A 0.9599 ?
C21 H21B 0.9599 ?
C21 H21C 0.9599 ?

loop_
_geom_hbond_atom_site_label_D
_geom_hbond_atom_site_label_H
_geom_hbond_atom_site_label_A
_geom_hbond_site_symmetry_A
_geom_hbond_distance_DH
_geom_hbond_distance_HA
_geom_hbond_distance_DA
_geom_hbond_angle_DHA
_geom_hbond_publ_flag
C4 H4A Cl2 1_455 0.96 2.75 3.390(4) 125 yes
C7 H7 Cl1 2_456 0.96 2.77 3.637(5) 150 yes
C14 H14A Cl2 . 0.96 2.58 3.470(5) 155 yes
C21 H21A Cl2 . 0.96 2.82 3.736(6) 159 yes
